data_1505024
loop_
_publ_author_name
'Vock, Carsten A.'
'Ang, Wee Han'
'Scolaro, Claudine'
'Phillips, Andrew D.'
'Lagopoulos, Lucienne'
'Juillerat-Jeanneret, Lucienne'
'Sava, Gianni'
'Scopelliti, Rosario'
'Dyson, Paul J.'

_publ_section_title
;
 Development of ruthenium antitumor drugs that overcome multidrug
 resistance mechanisms.
;
_journal_issue 9
_journal_name_full 'Journal of medicinal chemistry'
_journal_page_first 2166
_journal_page_last 2175
_journal_paper_doi 10.1021/jm070039f
_journal_volume 50
_journal_year 2007
_chemical_compound_source 'synthesis as described'
_chemical_formula_sum 'C68 H58 B Cl N4 Ru'
_chemical_formula_weight 1078.51
_chemical_name_common p-CymRuCl2(anthraimid)
_chemical_name_systematic
; 
 ? 
;
_space_group_IT_number 14
_symmetry_cell_setting monoclinic
_symmetry_Int_Tables_number 14
_symmetry_space_group_name_Hall '-P 2ybc'
_symmetry_space_group_name_H-M 'P 1 21/c 1'
_atom_sites_solution_hydrogens geom
_atom_sites_solution_primary direct
_atom_sites_solution_secondary difmap
_audit_creation_method SHELXL-97
_cell_angle_alpha 90.00
_cell_angle_beta 116.835(4)
_cell_angle_gamma 90.00
_cell_formula_units_Z 4
_cell_length_a 10.6994(5)
_cell_length_b 29.8522(17)
_cell_length_c 18.8571(10)
_cell_measurement_reflns_used 7645
_cell_measurement_temperature 140(2)
_cell_measurement_theta_max 23.53545
_cell_measurement_theta_min 2.226545
_cell_volume 5374.4(5)
_computing_cell_refinement 'Oxford Diffraction CrysAlis RED'
_computing_data_collection 'Oxford Diffraction CrysAlis CCD'
_computing_data_reduction 'Oxford Diffraction CrysAlis RED'
_computing_molecular_graphics 'ORTEPIII for Windows (Farrugia, 1997)'
_computing_publication_material 'WINGX (Farrugia, 1999)'
_computing_structure_refinement 'SHELXL-97 (Sheldrick, 1997)'
_computing_structure_solution 'SHELXS-97 (Sheldrick, 1990)'
_diffrn_ambient_temperature 140(2)
_diffrn_detector_area_resol_mean 7
_diffrn_measured_fraction_theta_full 0.965
_diffrn_measured_fraction_theta_max 0.965
_diffrn_measurement_device_type 'Oxford Diffraction KM4/Sapphire CCD'
_diffrn_measurement_method 'phi and omega scans'
_diffrn_radiation_monochromator graphite
_diffrn_radiation_source 'fine-focus sealed tube'
_diffrn_radiation_type MoK\a
_diffrn_radiation_wavelength 0.71073
_diffrn_reflns_av_R_equivalents 0.0736
_diffrn_reflns_av_sigmaI/netI 0.1774
_diffrn_reflns_limit_h_max 11
_diffrn_reflns_limit_h_min -10
_diffrn_reflns_limit_k_max 35
_diffrn_reflns_limit_k_min -35
_diffrn_reflns_limit_l_max 20
_diffrn_reflns_limit_l_min -22
_diffrn_reflns_number 31999
_diffrn_reflns_theta_full 25.00
_diffrn_reflns_theta_max 25.03
_diffrn_reflns_theta_min 2.99
_diffrn_standards_decay_% 0
_exptl_absorpt_coefficient_mu 0.389
_exptl_absorpt_correction_T_max 0.9130
_exptl_absorpt_correction_T_min 0.6950
_exptl_absorpt_correction_type multi-scan
_exptl_absorpt_process_details
;
R.H. blessing, acta cryst. (1995), a51, 33-38
;
_exptl_crystal_colour yellow
_exptl_crystal_density_diffrn 1.333
_exptl_crystal_density_method 'not measured'
_exptl_crystal_description prism
_exptl_crystal_F_000 2240
_exptl_crystal_size_max 0.33
_exptl_crystal_size_mid 0.17
_exptl_crystal_size_min 0.11
_refine_diff_density_max 0.533
_refine_diff_density_min -0.582
_refine_diff_density_rms 0.060
_refine_ls_extinction_method none
_refine_ls_goodness_of_fit_ref 0.700
_refine_ls_hydrogen_treatment constr
_refine_ls_matrix_type full
_refine_ls_number_parameters 679
_refine_ls_number_reflns 9169
_refine_ls_number_restraints 0
_refine_ls_restrained_S_all 0.700
_refine_ls_R_factor_all 0.1149
_refine_ls_R_factor_gt 0.0369
_refine_ls_shift/su_max 0.001
_refine_ls_shift/su_mean 0.000
_refine_ls_structure_factor_coef Fsqd
_refine_ls_weighting_details 'calc w=1/[\s^2^(Fo^2^)+(0.0000P)^2^+0.0000P] where P=(Fo^2^+2Fc^2^)/3'
_refine_ls_weighting_scheme calc
_refine_ls_wR_factor_gt 0.0361
_refine_ls_wR_factor_ref 0.0491
_reflns_number_gt 4638
_reflns_number_total 9169
_reflns_threshold_expression I>2/s(I)
_cod_data_source_file jm070039fsi20070111_083313.cif
_cod_data_source_block pd317
_cod_original_sg_symbol_H-M 'P 2 1 /c'
_cod_database_code 1505024

loop_
_symmetry_equiv_pos_as_xyz
'x, y, z'
'-x, y+1/2, -z+1/2'
'-x, -y, -z'
'x, -y-1/2, z-1/2'

loop_
_atom_site_label
_atom_site_type_symbol
_atom_site_fract_x
_atom_site_fract_y
_atom_site_fract_z
_atom_site_U_iso_or_equiv
_atom_site_adp_type
_atom_site_occupancy
_atom_site_symmetry_multiplicity
_atom_site_calc_flag
_atom_site_refinement_flags
Ru1 Ru 0.78774(3) 0.620381(10) 0.226564(19) 0.02100(8) Uani 1 1 d .
Cl1 Cl 0.72139(9) 0.54544(3) 0.18111(5) 0.0253(3) Uani 1 1 d .
N1 N 0.6372(3) 0.64177(8) 0.11303(17) 0.0185(8) Uani 1 1 d .
N2 N 0.9181(3) 0.61887(10) 0.16903(16) 0.0221(7) Uani 1 1 d .
N3 N 0.4410(3) 0.65190(9) 0.00261(18) 0.0235(8) Uani 1 1 d .
N4 N 0.9916(3) 0.60276(9) 0.07904(18) 0.0239(8) Uani 1 1 d .
B1 B 0.5411(4) 0.65514(12) 0.4888(3) 0.0181(11) Uani 1 1 d .
C1 C 0.5079(4) 0.62689(11) 0.0681(2) 0.0245(10) Uani 1 1 d .
H1A H 0.4680 0.6016 0.0809 0.029 Uiso 1 1 calc R
C2 C 0.6534(4) 0.67801(11) 0.0719(2) 0.0264(10) Uani 1 1 d .
H2A H 0.7357 0.6957 0.0885 0.032 Uiso 1 1 calc R
C3 C 0.5330(4) 0.68420(11) 0.0042(2) 0.0294(11) Uani 1 1 d .
H3A H 0.5158 0.7067 -0.0348 0.035 Uiso 1 1 calc R
C4 C 0.2976(4) 0.64767(11) -0.0587(2) 0.0240(10) Uani 1 1 d .
C5 C 0.1963(4) 0.67446(11) -0.0522(2) 0.0264(10) Uani 1 1 d .
C6 C 0.2260(4) 0.70442(12) 0.0122(2) 0.0345(12) Uani 1 1 d .
H6A H 0.3186 0.7064 0.0540 0.041 Uiso 1 1 calc R
C7 C 0.1229(4) 0.73020(12) 0.0144(3) 0.0492(13) Uani 1 1 d .
H7A H 0.1447 0.7503 0.0575 0.059 Uiso 1 1 calc R
C8 C -0.0159(5) 0.72750(13) -0.0465(3) 0.0558(15) Uani 1 1 d .
H8A H -0.0868 0.7454 -0.0435 0.067 Uiso 1 1 calc R
C9 C -0.0488(4) 0.69982(13) -0.1086(3) 0.0488(14) Uani 1 1 d .
H9A H -0.1429 0.6983 -0.1490 0.059 Uiso 1 1 calc R
C10 C 0.0555(4) 0.67272(12) -0.1149(3) 0.0343(12) Uani 1 1 d .
C11 C 0.0257(4) 0.64551(12) -0.1803(3) 0.0403(13) Uani 1 1 d .
H11A H -0.0676 0.6445 -0.2217 0.048 Uiso 1 1 calc R
C12 C 0.1277(4) 0.61965(14) -0.1872(2) 0.0339(10) Uani 1 1 d .
C13 C 0.0959(4) 0.59203(13) -0.2546(2) 0.0426(13) Uani 1 1 d .
H13A H 0.0032 0.5916 -0.2966 0.051 Uiso 1 1 calc R
C14 C 0.1952(5) 0.56627(12) -0.2602(2) 0.0418(12) Uani 1 1 d .
H14A H 0.1720 0.5479 -0.3056 0.050 Uiso 1 1 calc R
C15 C 0.3344(4) 0.56684(12) -0.1979(3) 0.0385(12) Uani 1 1 d .
H15A H 0.4036 0.5487 -0.2023 0.046 Uiso 1 1 calc R
C16 C 0.3707(4) 0.59275(11) -0.1322(2) 0.0313(11) Uani 1 1 d .
H16A H 0.4646 0.5926 -0.0915 0.038 Uiso 1 1 calc R
C17 C 0.2694(4) 0.62008(13) -0.1238(2) 0.0262(10) Uani 1 1 d .
C18 C 0.9030(4) 0.59250(11) 0.1099(2) 0.0210(10) Uani 1 1 d .
H18A H 0.8369 0.5688 0.0908 0.025 Uiso 1 1 calc R
C19 C 1.0254(4) 0.64801(11) 0.1778(2) 0.0310(11) Uani 1 1 d .
H19A H 1.0623 0.6709 0.2168 0.037 Uiso 1 1 calc R
C20 C 1.0691(4) 0.63874(12) 0.1224(2) 0.0335(12) Uani 1 1 d .
H20A H 1.1399 0.6541 0.1148 0.040 Uiso 1 1 calc R
C21 C 1.0045(4) 0.57943(11) 0.0156(2) 0.0217(10) Uani 1 1 d .
C22 C 0.8950(4) 0.58252(12) -0.0616(2) 0.0228(10) Uani 1 1 d .
C23 C 0.7723(4) 0.60952(12) -0.0828(2) 0.0348(11) Uani 1 1 d .
H23A H 0.7604 0.6258 -0.0430 0.042 Uiso 1 1 calc R
C24 C 0.6727(4) 0.61183(14) -0.1601(3) 0.0426(12) Uani 1 1 d .
H24A H 0.5928 0.6303 -0.1738 0.051 Uiso 1 1 calc R
C25 C 0.6868(4) 0.58712(13) -0.2199(3) 0.0463(13) Uani 1 1 d .
H25A H 0.6158 0.5890 -0.2732 0.056 Uiso 1 1 calc R
C26 C 0.8009(4) 0.56064(13) -0.2022(2) 0.0386(12) Uani 1 1 d .
H26A H 0.8078 0.5438 -0.2431 0.046 Uiso 1 1 calc R
C27 C 0.9105(4) 0.55806(12) -0.1223(2) 0.0277(11) Uani 1 1 d .
C28 C 1.0334(4) 0.53475(11) -0.1043(2) 0.0297(11) Uani 1 1 d .
H28A H 1.0420 0.5189 -0.1455 0.036 Uiso 1 1 calc R
C29 C 1.1443(4) 0.53371(12) -0.0281(2) 0.0238(10) Uani 1 1 d .
C30 C 1.2734(4) 0.51178(11) -0.0097(2) 0.0283(10) Uani 1 1 d .
H30A H 1.2868 0.4984 -0.0515 0.034 Uiso 1 1 calc R
C31 C 1.3772(4) 0.50952(11) 0.0652(2) 0.0289(11) Uani 1 1 d .
H31A H 1.4626 0.4948 0.0760 0.035 Uiso 1 1 calc R
C32 C 1.3578(4) 0.52925(11) 0.1278(2) 0.0294(11) Uani 1 1 d .
H32A H 1.4293 0.5264 0.1808 0.035 Uiso 1 1 calc R
C33 C 1.2397(4) 0.55197(11) 0.1136(2) 0.0271(10) Uani 1 1 d .
H33A H 1.2311 0.5659 0.1565 0.033 Uiso 1 1 calc R
C34 C 1.1273(4) 0.55545(11) 0.0348(2) 0.0193(9) Uani 1 1 d .
C35 C 0.8893(4) 0.59875(12) 0.3519(2) 0.0251(10) Uani 1 1 d .
C36 C 0.7419(4) 0.60414(11) 0.32461(19) 0.0240(10) Uani 1 1 d .
H36A H 0.6900 0.5799 0.3308 0.029 Uiso 1 1 d R
C37 C 0.6714(4) 0.64385(11) 0.2889(2) 0.0261(10) Uani 1 1 d .
H37A H 0.5733 0.6463 0.2712 0.031 Uiso 1 1 d R
C38 C 0.7477(4) 0.68036(11) 0.2794(2) 0.0244(10) Uani 1 1 d .
C39 C 0.8911(4) 0.67582(11) 0.3060(2) 0.0307(11) Uani 1 1 d .
H39A H 0.9431 0.7000 0.2999 0.037 Uiso 1 1 d R
C40 C 0.9607(4) 0.63556(12) 0.3417(2) 0.0300(11) Uani 1 1 d .
H40A H 1.0589 0.6333 0.3596 0.036 Uiso 1 1 d R
C41 C 0.9606(4) 0.55517(12) 0.3896(2) 0.0352(11) Uani 1 1 d .
H41A H 0.8873 0.5312 0.3716 0.042 Uiso 1 1 calc R
C42 C 1.0194(4) 0.55961(11) 0.4805(2) 0.0507(13) Uani 1 1 d .
H42A H 0.9422 0.5644 0.4941 0.076 Uiso 1 1 calc R
H42B H 1.0839 0.5851 0.4991 0.076 Uiso 1 1 calc R
H42C H 1.0697 0.5321 0.5061 0.076 Uiso 1 1 calc R
C43 C 1.0736(4) 0.54070(12) 0.3662(2) 0.0574(14) Uani 1 1 d .
H43A H 1.0342 0.5398 0.3081 0.086 Uiso 1 1 calc R
H43B H 1.1079 0.5109 0.3879 0.086 Uiso 1 1 calc R
H43C H 1.1513 0.5621 0.3875 0.086 Uiso 1 1 calc R
C44 C 0.6720(4) 0.72287(10) 0.2383(2) 0.0450(12) Uani 1 1 d .
H44A H 0.7191 0.7361 0.2092 0.067 Uiso 1 1 calc R
H44B H 0.6731 0.7442 0.2781 0.067 Uiso 1 1 calc R
H44C H 0.5748 0.7157 0.2010 0.067 Uiso 1 1 calc R
C45 C 0.4596(4) 0.69443(11) 0.4222(2) 0.0228(10) Uani 1 1 d .
C46 C 0.3194(4) 0.70547(11) 0.3978(2) 0.0286(11) Uani 1 1 d .
H46A H 0.2694 0.6888 0.4197 0.034 Uiso 1 1 calc R
C47 C 0.2481(4) 0.73903(12) 0.3438(2) 0.0319(11) Uani 1 1 d .
H47A H 0.1529 0.7452 0.3304 0.038 Uiso 1 1 calc R
C48 C 0.3158(4) 0.76339(12) 0.3097(2) 0.0354(11) Uani 1 1 d .
H48A H 0.2684 0.7865 0.2726 0.042 Uiso 1 1 calc R
C49 C 0.4531(4) 0.75367(12) 0.3302(2) 0.0354(11) Uani 1 1 d .
H49A H 0.5010 0.7701 0.3067 0.043 Uiso 1 1 calc R
C50 C 0.5239(4) 0.71979(11) 0.3853(2) 0.0281(10) Uani 1 1 d .
H50A H 0.6189 0.7138 0.3981 0.034 Uiso 1 1 calc R
C51 C 0.5293(3) 0.60676(11) 0.4444(2) 0.0184(10) Uani 1 1 d .
C52 C 0.4208(4) 0.59628(11) 0.3692(2) 0.0282(10) Uani 1 1 d .
H52A H 0.3564 0.6192 0.3399 0.034 Uiso 1 1 calc R
C53 C 0.4035(4) 0.55356(11) 0.3356(2) 0.0376(12) Uani 1 1 d .
H53A H 0.3270 0.5477 0.2851 0.045 Uiso 1 1 calc R
C54 C 0.4964(4) 0.52015(12) 0.3752(2) 0.0349(12) Uani 1 1 d .
H54A H 0.4861 0.4913 0.3521 0.042 Uiso 1 1 calc R
C55 C 0.6052(4) 0.52891(11) 0.4490(2) 0.0353(11) Uani 1 1 d .
H55A H 0.6699 0.5059 0.4771 0.042 Uiso 1 1 calc R
C56 C 0.6208(4) 0.57100(11) 0.4824(2) 0.0293(11) Uani 1 1 d .
H56A H 0.6969 0.5760 0.5333 0.035 Uiso 1 1 calc R
C57 C 0.7079(4) 0.66937(10) 0.5397(2) 0.0189(9) Uani 1 1 d .
C58 C 0.7618(4) 0.69331(11) 0.6109(2) 0.0285(10) Uani 1 1 d .
H58A H 0.7010 0.7000 0.6337 0.034 Uiso 1 1 calc R
C59 C 0.9000(4) 0.70797(12) 0.6502(2) 0.0352(11) Uani 1 1 d .
H59A H 0.9305 0.7248 0.6979 0.042 Uiso 1 1 calc R
C60 C 0.9917(4) 0.69819(12) 0.6204(2) 0.0351(11) Uani 1 1 d .
H60A H 1.0861 0.7081 0.6469 0.042 Uiso 1 1 calc R
C61 C 0.9448(4) 0.67364(12) 0.5512(2) 0.0372(12) Uani 1 1 d .
H61A H 1.0077 0.6661 0.5301 0.045 Uiso 1 1 calc R
C62 C 0.8063(4) 0.65984(11) 0.5123(2) 0.0262(10) Uani 1 1 d .
H62A H 0.7769 0.6431 0.4646 0.031 Uiso 1 1 calc R
C63 C 0.4662(3) 0.65050(11) 0.5475(2) 0.0203(10) Uani 1 1 d .
C64 C 0.4196(3) 0.61012(11) 0.5653(2) 0.0229(10) Uani 1 1 d .
H64A H 0.4306 0.5833 0.5416 0.027 Uiso 1 1 calc R
C65 C 0.3583(3) 0.60766(11) 0.6160(2) 0.0278(11) Uani 1 1 d .
H65A H 0.3297 0.5793 0.6264 0.033 Uiso 1 1 calc R
C66 C 0.3377(4) 0.64541(13) 0.6519(2) 0.0314(11) Uani 1 1 d .
H66A H 0.2955 0.6434 0.6866 0.038 Uiso 1 1 calc R
C67 C 0.3805(4) 0.68618(12) 0.6354(2) 0.0305(11) Uani 1 1 d .
H67A H 0.3680 0.7128 0.6591 0.037 Uiso 1 1 calc R
C68 C 0.4419(3) 0.68843(11) 0.5842(2) 0.0261(10) Uani 1 1 d .
H68A H 0.4688 0.7170 0.5734 0.031 Uiso 1 1 calc R

loop_
_atom_site_aniso_label
_atom_site_aniso_U_11
_atom_site_aniso_U_22
_atom_site_aniso_U_33
_atom_site_aniso_U_23
_atom_site_aniso_U_13
_atom_site_aniso_U_12
Ru1 0.02313(17) 0.02004(15) 0.01956(19) -0.00112(19) 0.00939(15) -0.00090(18)
Cl1 0.0292(6) 0.0227(5) 0.0246(6) -0.0028(5) 0.0126(5) -0.0039(4)
N1 0.0144(17) 0.0203(18) 0.024(2) 0.0029(15) 0.0111(17) -0.0009(14)
N2 0.0194(17) 0.0233(17) 0.025(2) -0.0013(18) 0.0109(16) 0.0012(17)
N3 0.0199(19) 0.0215(18) 0.023(2) 0.0059(16) 0.0043(17) -0.0008(16)
N4 0.0203(19) 0.0303(19) 0.025(2) -0.0008(17) 0.0137(18) -0.0047(16)
B1 0.021(3) 0.013(2) 0.015(3) -0.003(2) 0.003(2) 0.001(2)
C1 0.029(2) 0.018(2) 0.031(3) 0.004(2) 0.017(2) 0.002(2)
C2 0.027(2) 0.023(2) 0.032(3) -0.002(2) 0.015(2) -0.0090(19)
C3 0.029(3) 0.025(2) 0.033(3) 0.010(2) 0.012(2) -0.004(2)
C4 0.018(2) 0.021(2) 0.027(3) 0.011(2) 0.005(2) -0.0031(19)
C5 0.023(2) 0.018(2) 0.036(3) 0.008(2) 0.011(2) -0.0044(19)
C6 0.025(3) 0.030(3) 0.050(3) 0.005(2) 0.018(3) 0.001(2)
C7 0.042(3) 0.036(3) 0.070(4) -0.005(3) 0.026(3) -0.005(2)
C8 0.037(3) 0.036(3) 0.093(5) 0.003(3) 0.029(3) 0.002(3)
C9 0.025(3) 0.029(3) 0.079(4) 0.013(3) 0.011(3) 0.002(2)
C10 0.026(3) 0.018(2) 0.049(3) 0.013(2) 0.008(3) -0.005(2)
C11 0.022(2) 0.031(3) 0.046(3) 0.013(2) -0.004(2) -0.010(2)
C12 0.033(3) 0.026(2) 0.033(3) 0.012(2) 0.006(2) -0.006(2)
C13 0.040(3) 0.040(3) 0.034(3) 0.000(3) 0.005(3) -0.018(2)
C14 0.061(3) 0.033(3) 0.028(3) -0.002(2) 0.017(3) -0.021(3)
C15 0.047(3) 0.032(3) 0.040(3) 0.012(2) 0.023(3) -0.003(2)
C16 0.033(3) 0.026(2) 0.034(3) 0.011(2) 0.014(2) -0.001(2)
C17 0.028(2) 0.019(2) 0.024(2) 0.011(2) 0.005(2) -0.007(2)
C18 0.020(2) 0.022(2) 0.026(3) 0.004(2) 0.015(2) 0.0036(19)
C19 0.031(3) 0.027(2) 0.039(3) -0.008(2) 0.018(2) -0.017(2)
C20 0.030(3) 0.033(3) 0.050(3) -0.004(2) 0.029(3) -0.014(2)
C21 0.027(3) 0.022(2) 0.027(3) 0.000(2) 0.022(2) -0.0024(19)
C22 0.016(2) 0.030(2) 0.027(3) 0.007(2) 0.013(2) -0.0056(19)
C23 0.025(2) 0.041(3) 0.038(3) 0.007(2) 0.013(2) 0.000(2)
C24 0.023(2) 0.054(3) 0.046(3) 0.017(3) 0.012(2) -0.002(2)
C25 0.034(3) 0.064(3) 0.029(3) 0.006(3) 0.004(3) -0.018(3)
C26 0.033(3) 0.052(3) 0.029(3) 0.002(2) 0.013(3) -0.017(2)
C27 0.027(3) 0.035(3) 0.018(3) 0.004(2) 0.007(2) -0.008(2)
C28 0.041(3) 0.030(2) 0.026(3) -0.003(2) 0.023(3) -0.013(2)
C29 0.022(2) 0.028(2) 0.027(3) 0.001(2) 0.017(2) -0.008(2)
C30 0.039(3) 0.020(2) 0.037(3) -0.009(2) 0.026(3) -0.008(2)
C31 0.021(2) 0.026(2) 0.039(3) -0.006(2) 0.013(2) -0.0040(19)
C32 0.025(2) 0.031(2) 0.029(3) -0.001(2) 0.009(2) -0.004(2)
C33 0.029(3) 0.028(2) 0.028(3) -0.005(2) 0.016(2) -0.004(2)
C34 0.019(2) 0.022(2) 0.020(3) 0.001(2) 0.011(2) -0.0061(18)
C35 0.033(3) 0.022(2) 0.013(2) -0.0013(19) 0.004(2) 0.000(2)
C36 0.031(3) 0.030(2) 0.015(2) 0.0012(19) 0.014(2) 0.000(2)
C37 0.032(3) 0.029(2) 0.021(3) -0.001(2) 0.015(2) 0.005(2)
C38 0.037(3) 0.019(2) 0.024(3) -0.002(2) 0.020(2) 0.0008(19)
C39 0.042(3) 0.022(2) 0.031(3) -0.008(2) 0.020(2) -0.014(2)
C40 0.023(2) 0.037(3) 0.025(3) -0.011(2) 0.006(2) -0.005(2)
C41 0.033(3) 0.028(2) 0.025(3) -0.001(2) -0.004(2) 0.000(2)
C42 0.060(3) 0.044(3) 0.027(3) 0.006(2) 0.001(3) 0.003(2)
C43 0.050(3) 0.060(3) 0.051(4) 0.005(3) 0.013(3) 0.026(3)
C44 0.081(3) 0.024(2) 0.046(3) 0.001(2) 0.042(3) 0.013(2)
C45 0.026(2) 0.021(2) 0.019(3) -0.0120(19) 0.008(2) -0.0026(19)
C46 0.027(2) 0.022(2) 0.028(3) 0.001(2) 0.004(2) -0.0032(19)
C47 0.023(2) 0.032(2) 0.028(3) -0.004(2) 0.000(2) 0.004(2)
C48 0.047(3) 0.028(2) 0.020(3) 0.003(2) 0.005(2) 0.017(2)
C49 0.052(3) 0.033(3) 0.026(3) 0.009(2) 0.022(3) 0.010(2)
C50 0.039(3) 0.027(2) 0.022(3) 0.001(2) 0.018(2) 0.012(2)
C51 0.021(2) 0.021(2) 0.014(2) -0.0015(18) 0.009(2) -0.0015(17)
C52 0.033(2) 0.024(2) 0.019(3) 0.000(2) 0.005(2) 0.004(2)
C53 0.049(3) 0.028(2) 0.023(3) -0.008(2) 0.005(2) -0.003(2)
C54 0.054(3) 0.018(2) 0.036(3) -0.009(2) 0.024(3) 0.001(2)
C55 0.040(3) 0.019(2) 0.034(3) -0.001(2) 0.005(2) 0.004(2)
C56 0.034(3) 0.024(2) 0.026(3) -0.003(2) 0.011(2) 0.000(2)
C57 0.031(2) 0.014(2) 0.015(2) -0.0002(18) 0.014(2) -0.0021(18)
C58 0.027(3) 0.034(2) 0.029(3) -0.006(2) 0.017(2) -0.002(2)
C59 0.035(3) 0.042(3) 0.022(3) -0.010(2) 0.008(2) -0.010(2)
C60 0.024(3) 0.050(3) 0.022(3) -0.004(2) 0.003(2) -0.016(2)
C61 0.032(3) 0.047(3) 0.035(3) -0.004(2) 0.017(2) -0.005(2)
C62 0.024(2) 0.032(2) 0.019(3) -0.008(2) 0.007(2) -0.002(2)
C63 0.016(2) 0.022(2) 0.016(2) -0.0021(19) 0.000(2) 0.0025(18)
C64 0.023(2) 0.021(2) 0.020(2) -0.0035(19) 0.005(2) -0.0006(18)
C65 0.026(2) 0.028(3) 0.027(3) 0.006(2) 0.010(2) 0.0004(19)
C66 0.025(2) 0.046(3) 0.029(3) 0.007(2) 0.018(2) 0.006(2)
C67 0.031(3) 0.032(3) 0.027(3) -0.005(2) 0.011(2) 0.000(2)
C68 0.027(2) 0.025(2) 0.028(3) 0.005(2) 0.014(2) -0.0024(19)

loop_
_atom_type_symbol
_atom_type_description
_atom_type_scat_dispersion_real
_atom_type_scat_dispersion_imag
_atom_type_scat_source
C C 0.0033 0.0016 'International Tables Vol C Tables 4.2.6.8 and 6.1.1.4'
H H 0.0000 0.0000 'International Tables Vol C Tables 4.2.6.8 and 6.1.1.4'
B B 0.0013 0.0007 'International Tables Vol C Tables 4.2.6.8 and 6.1.1.4'
N N 0.0061 0.0033 'International Tables Vol C Tables 4.2.6.8 and 6.1.1.4'
Cl Cl 0.1484 0.1585 'International Tables Vol C Tables 4.2.6.8 and 6.1.1.4'
Ru Ru -1.2594 0.8363 'International Tables Vol C Tables 4.2.6.8 and 6.1.1.4'

loop_
_geom_angle_atom_site_label_1
_geom_angle_atom_site_label_2
_geom_angle_atom_site_label_3
_geom_angle
N1 Ru1 N2 82.23(10)
N1 Ru1 C39 112.72(12)
N2 Ru1 C39 96.99(13)
N1 Ru1 C36 124.59(12)
N2 Ru1 C36 152.29(11)
C39 Ru1 C36 79.81(12)
N1 Ru1 C40 149.88(12)
N2 Ru1 C40 93.18(12)
C39 Ru1 C40 38.02(11)
C36 Ru1 C40 67.26(13)
N1 Ru1 C37 95.14(12)
N2 Ru1 C37 162.16(12)
C39 Ru1 C37 67.63(13)
C36 Ru1 C37 37.63(10)
C40 Ru1 C37 80.21(13)
N1 Ru1 C38 89.86(12)
N2 Ru1 C38 124.14(13)
C39 Ru1 C38 37.20(12)
C36 Ru1 C38 68.17(13)
C40 Ru1 C38 68.09(13)
C37 Ru1 C38 38.03(11)
N1 Ru1 C35 162.70(12)
N2 Ru1 C35 115.01(12)
C39 Ru1 C35 68.46(13)
C36 Ru1 C35 38.14(11)
C40 Ru1 C35 37.32(11)
C37 Ru1 C35 68.94(13)
C38 Ru1 C35 81.62(13)
N1 Ru1 Cl1 87.27(7)
N2 Ru1 Cl1 87.36(8)
C39 Ru1 Cl1 159.91(10)
C36 Ru1 Cl1 87.22(9)
C40 Ru1 Cl1 122.40(10)
C37 Ru1 Cl1 110.21(9)
C38 Ru1 Cl1 147.66(10)
C35 Ru1 Cl1 91.90(9)
C1 N1 C2 105.1(3)
C1 N1 Ru1 129.9(2)
C2 N1 Ru1 124.8(2)
C18 N2 C19 104.8(3)
C18 N2 Ru1 126.2(3)
C19 N2 Ru1 128.7(3)
C1 N3 C3 107.0(3)
C1 N3 C4 128.2(3)
C3 N3 C4 124.7(3)
C18 N4 C20 105.8(3)
C18 N4 C21 126.5(3)
C20 N4 C21 127.6(3)
C63 B1 C51 108.7(3)
C63 B1 C45 108.8(3)
C51 B1 C45 110.1(3)
C63 B1 C57 111.0(3)
C51 B1 C57 109.6(3)
C45 B1 C57 108.6(3)
N1 C1 N3 111.7(3)
N1 C1 H1A 124.1
N3 C1 H1A 124.1
C3 C2 N1 109.1(3)
C3 C2 H2A 125.4
N1 C2 H2A 125.4
C2 C3 N3 107.0(3)
C2 C3 H3A 126.5
N3 C3 H3A 126.5
C17 C4 C5 123.2(4)
C17 C4 N3 119.0(3)
C5 C4 N3 117.7(3)
C4 C5 C6 123.4(4)
C4 C5 C10 118.3(4)
C6 C5 C10 118.2(4)
C7 C6 C5 120.7(4)
C7 C6 H6A 119.7
C5 C6 H6A 119.7
C6 C7 C8 120.8(4)
C6 C7 H7A 119.6
C8 C7 H7A 119.6
C9 C8 C7 120.6(4)
C9 C8 H8A 119.7
C7 C8 H8A 119.7
C8 C9 C10 121.0(4)
C8 C9 H9A 119.5
C10 C9 H9A 119.5
C11 C10 C9 122.1(4)
C11 C10 C5 119.2(4)
C9 C10 C5 118.7(4)
C10 C11 C12 122.2(4)
C10 C11 H11A 118.9
C12 C11 H11A 118.9
C11 C12 C13 121.7(4)
C11 C12 C17 119.4(4)
C13 C12 C17 118.9(4)
C14 C13 C12 121.3(4)
C14 C13 H13A 119.3
C12 C13 H13A 119.3
C13 C14 C15 119.7(4)
C13 C14 H14A 120.1
C15 C14 H14A 120.1
C16 C15 C14 121.5(4)
C16 C15 H15A 119.3
C14 C15 H15A 119.3
C15 C16 C17 120.6(4)
C15 C16 H16A 119.7
C17 C16 H16A 119.7
C4 C17 C16 124.3(4)
C4 C17 C12 117.6(4)
C16 C17 C12 118.1(4)
N2 C18 N4 112.8(3)
N2 C18 H18A 123.6
N4 C18 H18A 123.6
C20 C19 N2 109.6(3)
C20 C19 H19A 125.2
N2 C19 H19A 125.2
C19 C20 N4 107.0(3)
C19 C20 H20A 126.5
N4 C20 H20A 126.5
C34 C21 C22 123.5(4)
C34 C21 N4 117.7(4)
C22 C21 N4 118.8(3)
C21 C22 C27 117.0(3)
C21 C22 C23 123.9(4)
C27 C22 C23 119.1(4)
C24 C23 C22 120.1(4)
C24 C23 H23A 120.0
C22 C23 H23A 120.0
C23 C24 C25 120.9(4)
C23 C24 H24A 119.6
C25 C24 H24A 119.6
C26 C25 C24 121.0(4)
C26 C25 H25A 119.5
C24 C25 H25A 119.5
C25 C26 C27 120.3(4)
C25 C26 H26A 119.8
C27 C26 H26A 119.8
C28 C27 C22 120.0(4)
C28 C27 C26 121.3(4)
C22 C27 C26 118.6(4)
C27 C28 C29 122.5(4)
C27 C28 H28A 118.8
C29 C28 H28A 118.8
C28 C29 C30 123.0(4)
C28 C29 C34 118.5(4)
C30 C29 C34 118.6(4)
C31 C30 C29 121.9(4)
C31 C30 H30A 119.1
C29 C30 H30A 119.1
C30 C31 C32 119.5(4)
C30 C31 H31A 120.3
C32 C31 H31A 120.3
C33 C32 C31 121.3(4)
C33 C32 H32A 119.3
C31 C32 H32A 119.3
C32 C33 C34 121.0(4)
C32 C33 H33A 119.5
C34 C33 H33A 119.5
C21 C34 C33 124.0(4)
C21 C34 C29 118.3(4)
C33 C34 C29 117.7(3)
C40 C35 C36 116.3(3)
C40 C35 C41 123.3(3)
C36 C35 C41 120.4(3)
C40 C35 Ru1 70.0(2)
C36 C35 Ru1 69.6(2)
C41 C35 Ru1 130.9(3)
C37 C36 C35 122.3(3)
C37 C36 Ru1 71.5(2)
C35 C36 Ru1 72.2(2)
C37 C36 H36A 118.9
C35 C36 H36A 118.8
Ru1 C36 H36A 130.1
C36 C37 C38 119.6(3)
C36 C37 Ru1 70.9(2)
C38 C37 Ru1 71.2(2)
C36 C37 H37A 120.3
C38 C37 H37A 120.1
Ru1 C37 H37A 130.2
C39 C38 C37 118.9(3)
C39 C38 C44 120.9(3)
C37 C38 C44 120.1(3)
C39 C38 Ru1 70.9(2)
C37 C38 Ru1 70.82(19)
C44 C38 Ru1 128.5(3)
C38 C39 C40 120.9(3)
C38 C39 Ru1 71.9(2)
C40 C39 Ru1 71.0(2)
C38 C39 H39A 119.6
C40 C39 H39A 119.5
Ru1 C39 H39A 129.7
C35 C40 C39 122.0(3)
C35 C40 Ru1 72.7(2)
C39 C40 Ru1 70.9(2)
C35 C40 H40A 118.7
C39 C40 H40A 119.4
Ru1 C40 H40A 130.3
C35 C41 C43 113.9(3)
C35 C41 C42 108.4(3)
C43 C41 C42 111.5(3)
C35 C41 H41A 107.6
C43 C41 H41A 107.6
C42 C41 H41A 107.6
C41 C42 H42A 109.5
C41 C42 H42B 109.5
H42A C42 H42B 109.5
C41 C42 H42C 109.5
H42A C42 H42C 109.5
H42B C42 H42C 109.5
C41 C43 H43A 109.5
C41 C43 H43B 109.5
H43A C43 H43B 109.5
C41 C43 H43C 109.5
H43A C43 H43C 109.5
H43B C43 H43C 109.5
C38 C44 H44A 109.5
C38 C44 H44B 109.5
H44A C44 H44B 109.5
C38 C44 H44C 109.5
H44A C44 H44C 109.5
H44B C44 H44C 109.5
C46 C45 C50 113.8(3)
C46 C45 B1 122.6(4)
C50 C45 B1 123.6(3)
C47 C46 C45 124.5(4)
C47 C46 H46A 117.8
C45 C46 H46A 117.8
C48 C47 C46 119.7(4)
C48 C47 H47A 120.2
C46 C47 H47A 120.2
C49 C48 C47 118.7(4)
C49 C48 H48A 120.6
C47 C48 H48A 120.6
C48 C49 C50 120.8(4)
C48 C49 H49A 119.6
C50 C49 H49A 119.6
C45 C50 C49 122.5(4)
C45 C50 H50A 118.8
C49 C50 H50A 118.8
C52 C51 C56 114.4(3)
C52 C51 B1 123.2(3)
C56 C51 B1 122.1(3)
C53 C52 C51 122.7(3)
C53 C52 H52A 118.6
C51 C52 H52A 118.6
C54 C53 C52 120.2(4)
C54 C53 H53A 119.9
C52 C53 H53A 119.9
C53 C54 C55 119.2(4)
C53 C54 H54A 120.4
C55 C54 H54A 120.4
C54 C55 C56 120.4(4)
C54 C55 H55A 119.8
C56 C55 H55A 119.8
C55 C56 C51 123.0(4)
C55 C56 H56A 118.5
C51 C56 H56A 118.5
C58 C57 C62 114.0(3)
C58 C57 B1 124.0(3)
C62 C57 B1 121.9(3)
C59 C58 C57 123.5(4)
C59 C58 H58A 118.2
C57 C58 H58A 118.2
C60 C59 C58 120.1(4)
C60 C59 H59A 120.0
C58 C59 H59A 120.0
C59 C60 C61 118.8(4)
C59 C60 H60A 120.6
C61 C60 H60A 120.6
C60 C61 C62 120.3(4)
C60 C61 H61A 119.9
C62 C61 H61A 119.9
C61 C62 C57 123.2(4)
C61 C62 H62A 118.4
C57 C62 H62A 118.4
C64 C63 C68 114.1(3)
C64 C63 B1 124.7(3)
C68 C63 B1 121.2(3)
C65 C64 C63 122.8(3)
C65 C64 H64A 118.6
C63 C64 H64A 118.6
C66 C65 C64 121.7(3)
C66 C65 H65A 119.2
C64 C65 H65A 119.2
C65 C66 C67 117.7(4)
C65 C66 H66A 121.2
C67 C66 H66A 121.2
C66 C67 C68 120.4(4)
C66 C67 H67A 119.8
C68 C67 H67A 119.8
C67 C68 C63 123.4(3)
C67 C68 H68A 118.3
C63 C68 H68A 118.3

loop_
_geom_bond_atom_site_label_1
_geom_bond_atom_site_label_2
_geom_bond_distance
Ru1 N1 2.115(3)
Ru1 N2 2.119(3)
Ru1 C39 2.170(3)
Ru1 C36 2.171(3)
Ru1 C40 2.171(4)
Ru1 C37 2.179(3)
Ru1 C38 2.183(3)
Ru1 C35 2.206(4)
Ru1 Cl1 2.3863(9)
N1 C1 1.330(4)
N1 C2 1.387(4)
N2 C18 1.314(4)
N2 C19 1.389(4)
N3 C1 1.341(4)
N3 C3 1.369(4)
N3 C4 1.451(4)
N4 C18 1.352(4)
N4 C20 1.378(4)
N4 C21 1.443(4)
B1 C63 1.639(5)
B1 C51 1.645(4)
B1 C45 1.651(5)
B1 C57 1.655(5)
C1 H1A 0.9500
C2 C3 1.356(4)
C2 H2A 0.9500
C3 H3A 0.9500
C4 C17 1.394(4)
C4 C5 1.396(4)
C5 C6 1.424(5)
C5 C10 1.436(5)
C6 C7 1.361(4)
C6 H6A 0.9500
C7 C8 1.411(5)
C7 H7A 0.9500
C8 C9 1.345(5)
C8 H8A 0.9500
C9 C10 1.426(5)
C9 H9A 0.9500
C10 C11 1.388(5)
C11 C12 1.390(5)
C11 H11A 0.9500
C12 C13 1.422(5)
C12 C17 1.446(4)
C13 C14 1.353(5)
C13 H13A 0.9500
C14 C15 1.420(5)
C14 H14A 0.9500
C15 C16 1.360(5)
C15 H15A 0.9500
C16 C17 1.421(4)
C16 H16A 0.9500
C18 H18A 0.9500
C19 C20 1.353(5)
C19 H19A 0.9500
C20 H20A 0.9500
C21 C34 1.394(4)
C21 C22 1.400(4)
C22 C27 1.430(5)
C22 C23 1.435(4)
C23 C24 1.365(4)
C23 H23A 0.9500
C24 C25 1.412(5)
C24 H24A 0.9500
C25 C26 1.363(4)
C25 H25A 0.9500
C26 C27 1.434(5)
C26 H26A 0.9500
C27 C28 1.387(4)
C28 C29 1.390(4)
C28 H28A 0.9500
C29 C30 1.423(4)
C29 C34 1.434(4)
C30 C31 1.349(4)
C30 H30A 0.9500
C31 C32 1.415(4)
C31 H31A 0.9500
C32 C33 1.350(4)
C32 H32A 0.9500
C33 C34 1.432(4)
C33 H33A 0.9500
C35 C40 1.401(4)
C35 C36 1.430(4)
C35 C41 1.514(4)
C36 C37 1.403(4)
C36 H36A 0.9502
C37 C38 1.421(4)
C37 H37A 0.9499
C38 C39 1.389(4)
C38 C44 1.517(4)
C39 C40 1.414(4)
C39 H39A 0.9501
C40 H40A 0.9501
C41 C43 1.525(4)
C41 C42 1.542(4)
C41 H41A 1.0000
C42 H42A 0.9800
C42 H42B 0.9800
C42 H42C 0.9800
C43 H43A 0.9800
C43 H43B 0.9800
C43 H43C 0.9800
C44 H44A 0.9800
C44 H44B 0.9800
C44 H44C 0.9800
C45 C46 1.396(4)
C45 C50 1.400(4)
C46 C47 1.386(4)
C46 H46A 0.9500
C47 C48 1.374(4)
C47 H47A 0.9500
C48 C49 1.371(4)
C48 H48A 0.9500
C49 C50 1.402(4)
C49 H49A 0.9500
C50 H50A 0.9500
C51 C52 1.404(4)
C51 C56 1.406(4)
C52 C53 1.399(4)
C52 H52A 0.9500
C53 C54 1.368(4)
C53 H53A 0.9500
C54 C55 1.377(4)
C54 H54A 0.9500
C55 C56 1.381(4)
C55 H55A 0.9500
C56 H56A 0.9500
C57 C58 1.395(4)
C57 C62 1.396(4)
C58 C59 1.392(4)
C58 H58A 0.9500
C59 C60 1.364(4)
C59 H59A 0.9500
C60 C61 1.379(4)
C60 H60A 0.9500
C61 C62 1.386(4)
C61 H61A 0.9500
C62 H62A 0.9500
C63 C64 1.402(4)
C63 C68 1.411(4)
C64 C65 1.383(4)
C64 H64A 0.9500
C65 C66 1.383(4)
C65 H65A 0.9500
C66 C67 1.384(4)
C66 H66A 0.9500
C67 C68 1.393(4)
C67 H67A 0.9500
C68 H68A 0.9500

loop_
_geom_torsion_atom_site_label_1
_geom_torsion_atom_site_label_2
_geom_torsion_atom_site_label_3
_geom_torsion_atom_site_label_4
_geom_torsion
N2 Ru1 N1 C1 130.0(3)
C39 Ru1 N1 C1 -135.6(3)
C36 Ru1 N1 C1 -42.4(3)
C40 Ru1 N1 C1 -147.1(3)
C37 Ru1 N1 C1 -67.7(3)
C38 Ru1 N1 C1 -105.4(3)
C35 Ru1 N1 C1 -45.3(5)
Cl1 Ru1 N1 C1 42.3(3)
N2 Ru1 N1 C2 -54.7(3)
C39 Ru1 N1 C2 39.7(3)
C36 Ru1 N1 C2 132.9(3)
C40 Ru1 N1 C2 28.2(4)
C37 Ru1 N1 C2 107.5(3)
C38 Ru1 N1 C2 69.8(3)
C35 Ru1 N1 C2 130.0(4)
Cl1 Ru1 N1 C2 -142.4(3)
N1 Ru1 N2 C18 -64.5(3)
C39 Ru1 N2 C18 -176.6(3)
C36 Ru1 N2 C18 102.0(3)
C40 Ru1 N2 C18 145.4(3)
C37 Ru1 N2 C18 -147.1(4)
C38 Ru1 N2 C18 -149.0(3)
C35 Ru1 N2 C18 114.0(3)
Cl1 Ru1 N2 C18 23.1(3)
N1 Ru1 N2 C19 107.1(3)
C39 Ru1 N2 C19 -5.0(3)
C36 Ru1 N2 C19 -86.4(4)
C40 Ru1 N2 C19 -43.0(3)
C37 Ru1 N2 C19 24.4(6)
C38 Ru1 N2 C19 22.5(3)
C35 Ru1 N2 C19 -74.5(3)
Cl1 Ru1 N2 C19 -165.3(3)
C2 N1 C1 N3 -1.4(4)
Ru1 N1 C1 N3 174.6(2)
C3 N3 C1 N1 1.4(4)
C4 N3 C1 N1 -177.0(3)
C1 N1 C2 C3 0.9(4)
Ru1 N1 C2 C3 -175.4(2)
N1 C2 C3 N3 0.0(4)
C1 N3 C3 C2 -0.8(4)
C4 N3 C3 C2 177.6(3)
C1 N3 C4 C17 -89.7(5)
C3 N3 C4 C17 92.2(4)
C1 N3 C4 C5 95.3(4)
C3 N3 C4 C5 -82.8(4)
C17 C4 C5 C6 -176.7(3)
N3 C4 C5 C6 -1.9(5)
C17 C4 C5 C10 1.4(5)
N3 C4 C5 C10 176.2(3)
C4 C5 C6 C7 179.0(3)
C10 C5 C6 C7 0.8(5)
C5 C6 C7 C8 0.7(6)
C6 C7 C8 C9 -1.0(7)
C7 C8 C9 C10 -0.3(7)
C8 C9 C10 C11 -176.8(4)
C8 C9 C10 C5 1.8(6)
C4 C5 C10 C11 -1.6(5)
C6 C5 C10 C11 176.7(3)
C4 C5 C10 C9 179.7(3)
C6 C5 C10 C9 -2.0(5)
C9 C10 C11 C12 178.9(4)
C5 C10 C11 C12 0.2(6)
C10 C11 C12 C13 -179.8(4)
C10 C11 C12 C17 1.3(6)
C11 C12 C13 C14 -178.7(4)
C17 C12 C13 C14 0.2(6)
C12 C13 C14 C15 -0.4(6)
C13 C14 C15 C16 0.1(6)
C14 C15 C16 C17 0.3(6)
C5 C4 C17 C16 179.5(3)
N3 C4 C17 C16 4.8(5)
C5 C4 C17 C12 0.1(5)
N3 C4 C17 C12 -174.6(3)
C15 C16 C17 C4 -179.8(3)
C15 C16 C17 C12 -0.4(5)
C11 C12 C17 C4 -1.5(5)
C13 C12 C17 C4 179.6(3)
C11 C12 C17 C16 179.1(3)
C13 C12 C17 C16 0.2(5)
C19 N2 C18 N4 -0.7(4)
Ru1 N2 C18 N4 172.5(2)
C20 N4 C18 N2 -0.1(4)
C21 N4 C18 N2 177.9(3)
C18 N2 C19 C20 1.3(4)
Ru1 N2 C19 C20 -171.7(2)
N2 C19 C20 N4 -1.4(4)
C18 N4 C20 C19 0.9(4)
C21 N4 C20 C19 -177.0(3)
C18 N4 C21 C34 -111.2(4)
C20 N4 C21 C34 66.2(5)
C18 N4 C21 C22 69.7(5)
C20 N4 C21 C22 -112.8(4)
C34 C21 C22 C27 2.4(5)
N4 C21 C22 C27 -178.6(3)
C34 C21 C22 C23 -175.7(3)
N4 C21 C22 C23 3.3(5)
C21 C22 C23 C24 177.7(4)
C27 C22 C23 C24 -0.3(5)
C22 C23 C24 C25 1.4(6)
C23 C24 C25 C26 -0.6(6)
C24 C25 C26 C27 -1.2(6)
C21 C22 C27 C28 -3.5(5)
C23 C22 C27 C28 174.7(3)
C21 C22 C27 C26 -179.6(3)
C23 C22 C27 C26 -1.4(5)
C25 C26 C27 C28 -173.8(3)
C25 C26 C27 C22 2.2(5)
C22 C27 C28 C29 0.5(5)
C26 C27 C28 C29 176.5(3)
C27 C28 C29 C30 -176.8(3)
C27 C28 C29 C34 3.7(5)
C28 C29 C30 C31 -177.0(3)
C34 C29 C30 C31 2.6(5)
C29 C30 C31 C32 0.3(5)
C30 C31 C32 C33 -2.8(5)
C31 C32 C33 C34 2.4(5)
C22 C21 C34 C33 -179.8(3)
N4 C21 C34 C33 1.2(5)
C22 C21 C34 C29 1.7(5)
N4 C21 C34 C29 -177.3(3)
C32 C33 C34 C21 -178.1(3)
C32 C33 C34 C29 0.5(5)
C28 C29 C34 C21 -4.7(5)
C30 C29 C34 C21 175.7(3)
C28 C29 C34 C33 176.7(3)
C30 C29 C34 C33 -2.9(5)
N1 Ru1 C35 C40 -125.9(4)
N2 Ru1 C35 C40 59.3(2)
C39 Ru1 C35 C40 -28.4(2)
C36 Ru1 C35 C40 -129.7(3)
C37 Ru1 C35 C40 -101.8(2)
C38 Ru1 C35 C40 -64.6(2)
Cl1 Ru1 C35 C40 147.24(19)
N1 Ru1 C35 C36 3.8(5)
N2 Ru1 C35 C36 -171.04(19)
C39 Ru1 C35 C36 101.2(2)
C40 Ru1 C35 C36 129.7(3)
C37 Ru1 C35 C36 27.89(18)
C38 Ru1 C35 C36 65.1(2)
Cl1 Ru1 C35 C36 -83.07(18)
N1 Ru1 C35 C41 116.9(4)
N2 Ru1 C35 C41 -57.9(4)
C39 Ru1 C35 C41 -145.7(4)
C36 Ru1 C35 C41 113.1(4)
C40 Ru1 C35 C41 -117.2(4)
C37 Ru1 C35 C41 141.0(4)
C38 Ru1 C35 C41 178.2(4)
Cl1 Ru1 C35 C41 30.0(3)
C40 C35 C36 C37 0.5(5)
C41 C35 C36 C37 -179.7(3)
Ru1 C35 C36 C37 -53.3(3)
C40 C35 C36 Ru1 53.8(3)
C41 C35 C36 Ru1 -126.4(3)
N1 Ru1 C36 C37 -44.3(2)
N2 Ru1 C36 C37 152.0(3)
C39 Ru1 C36 C37 66.4(2)
C40 Ru1 C36 C37 104.0(2)
C38 Ru1 C36 C37 29.52(19)
C35 Ru1 C36 C37 134.4(3)
Cl1 Ru1 C36 C37 -129.01(19)
N1 Ru1 C36 C35 -178.62(18)
N2 Ru1 C36 C35 17.7(4)
C39 Ru1 C36 C35 -68.0(2)
C40 Ru1 C36 C35 -30.38(19)
C37 Ru1 C36 C35 -134.4(3)
C38 Ru1 C36 C35 -104.8(2)
Cl1 Ru1 C36 C35 96.63(19)
C35 C36 C37 C38 -0.2(5)
Ru1 C36 C37 C38 -53.9(3)
C35 C36 C37 Ru1 53.7(3)
N1 Ru1 C37 C36 144.77(19)
N2 Ru1 C37 C36 -134.6(4)
C39 Ru1 C37 C36 -102.7(2)
C40 Ru1 C37 C36 -65.3(2)
C38 Ru1 C37 C36 -132.1(3)
C35 Ru1 C37 C36 -28.23(19)
Cl1 Ru1 C37 C36 55.8(2)
N1 Ru1 C37 C38 -83.2(2)
N2 Ru1 C37 C38 -2.6(5)
C39 Ru1 C37 C38 29.3(2)
C36 Ru1 C37 C38 132.1(3)
C40 Ru1 C37 C38 66.8(2)
C35 Ru1 C37 C38 103.8(2)
Cl1 Ru1 C37 C38 -172.14(19)
C36 C37 C38 C39 -0.2(5)
Ru1 C37 C38 C39 -54.0(3)
C36 C37 C38 C44 177.8(3)
Ru1 C37 C38 C44 124.1(3)
C36 C37 C38 Ru1 53.8(3)
N1 Ru1 C38 C39 -129.9(2)
N2 Ru1 C38 C39 -49.4(3)
C36 Ru1 C38 C39 102.3(2)
C40 Ru1 C38 C39 29.0(2)
C37 Ru1 C38 C39 131.5(3)
C35 Ru1 C38 C39 65.2(2)
Cl1 Ru1 C38 C39 145.38(19)
N1 Ru1 C38 C37 98.5(2)
N2 Ru1 C38 C37 179.05(19)
C39 Ru1 C38 C37 -131.5(3)
C36 Ru1 C38 C37 -29.2(2)
C40 Ru1 C38 C37 -102.5(2)
C35 Ru1 C38 C37 -66.3(2)
Cl1 Ru1 C38 C37 13.9(3)
N1 Ru1 C38 C44 65.4(4)
C39 Ru1 C38 C44 114.8(4)
C36 Ru1 C38 C44 -142.9(4)
C40 Ru1 C38 C44 -15.1(3)
N2 Ru1 C38 C44 143.8(4)
C37 Ru1 C38 C44 -113.7(4)
C35 Ru1 C38 C44 180.0(3)
Cl1 Ru1 C38 C44 -99.8(3)
C37 C38 C39 C40 0.3(6)
C44 C38 C39 C40 -177.6(3)
Ru1 C38 C39 C40 -53.6(3)
C37 C38 C39 Ru1 53.9(3)
C44 C38 C39 Ru1 -124.1(3)
N1 Ru1 C39 C38 56.2(2)
N2 Ru1 C39 C38 140.7(2)
C36 Ru1 C39 C38 -67.2(2)
C40 Ru1 C39 C38 -133.1(3)
C37 Ru1 C39 C38 -29.9(2)
C35 Ru1 C39 C38 -105.1(2)
Cl1 Ru1 C39 C38 -117.8(3)
N1 Ru1 C39 C40 -170.7(2)
N2 Ru1 C39 C40 -86.2(2)
C36 Ru1 C39 C40 65.9(2)
C37 Ru1 C39 C40 103.2(2)
C38 Ru1 C39 C40 133.1(3)
C35 Ru1 C39 C40 28.0(2)
Cl1 Ru1 C39 C40 15.3(4)
C36 C35 C40 C39 -0.3(5)
C41 C35 C40 C39 179.8(3)
Ru1 C35 C40 C39 53.3(3)
C36 C35 C40 Ru1 -53.6(3)
C41 C35 C40 Ru1 126.5(4)
C38 C39 C40 C35 -0.1(6)
Ru1 C39 C40 C35 -54.1(3)
C38 C39 C40 Ru1 54.0(3)
N1 Ru1 C40 C35 151.3(2)
N2 Ru1 C40 C35 -128.7(2)
C39 Ru1 C40 C35 134.0(3)
C36 Ru1 C40 C35 31.01(19)
C37 Ru1 C40 C35 68.0(2)
C38 Ru1 C40 C35 105.6(2)
Cl1 Ru1 C40 C35 -39.8(2)
N1 Ru1 C40 C39 17.3(4)
N2 Ru1 C40 C39 97.3(2)
C36 Ru1 C40 C39 -103.0(2)
C37 Ru1 C40 C39 -66.0(2)
C38 Ru1 C40 C39 -28.4(2)
C35 Ru1 C40 C39 -134.0(3)
Cl1 Ru1 C40 C39 -173.83(18)
C40 C35 C41 C43 -39.2(5)
C36 C35 C41 C43 141.0(3)
Ru1 C35 C41 C43 52.4(5)
C40 C35 C41 C42 85.5(5)
C36 C35 C41 C42 -94.3(4)
Ru1 C35 C41 C42 177.1(3)
C63 B1 C45 C46 -26.8(4)
C51 B1 C45 C46 92.2(4)
C57 B1 C45 C46 -147.8(3)
C63 B1 C45 C50 152.9(3)
C51 B1 C45 C50 -88.1(4)
C57 B1 C45 C50 31.9(5)
C50 C45 C46 C47 -1.6(5)
B1 C45 C46 C47 178.1(3)
C45 C46 C47 C48 1.1(6)
C46 C47 C48 C49 0.1(6)
C47 C48 C49 C50 -0.5(6)
C46 C45 C50 C49 1.2(5)
B1 C45 C50 C49 -178.5(3)
C48 C49 C50 C45 -0.2(6)
C63 B1 C51 C52 93.9(4)
C45 B1 C51 C52 -25.2(5)
C57 B1 C51 C52 -144.6(3)
C63 B1 C51 C56 -80.1(4)
C45 B1 C51 C56 160.8(3)
C57 B1 C51 C56 41.3(5)
C56 C51 C52 C53 1.3(5)
B1 C51 C52 C53 -173.1(3)
C51 C52 C53 C54 -1.8(6)
C52 C53 C54 C55 1.3(6)
C53 C54 C55 C56 -0.4(6)
C54 C55 C56 C51 0.1(6)
C52 C51 C56 C55 -0.5(5)
B1 C51 C56 C55 174.1(3)
C63 B1 C57 C58 -26.9(4)
C51 B1 C57 C58 -147.0(3)
C45 B1 C57 C58 92.7(4)
C63 B1 C57 C62 156.0(3)
C51 B1 C57 C62 36.0(5)
C45 B1 C57 C62 -84.4(4)
C62 C57 C58 C59 2.1(5)
B1 C57 C58 C59 -175.1(3)
C57 C58 C59 C60 -1.6(6)
C58 C59 C60 C61 -0.1(6)
C59 C60 C61 C62 1.0(6)
C60 C61 C62 C57 -0.3(6)
C58 C57 C62 C61 -1.2(5)
B1 C57 C62 C61 176.1(3)
C51 B1 C63 C64 8.9(5)
C45 B1 C63 C64 128.8(3)
C57 B1 C63 C64 -111.7(4)
C51 B1 C63 C68 -170.4(3)
C45 B1 C63 C68 -50.5(4)
C57 B1 C63 C68 69.0(4)
C68 C63 C64 C65 -1.5(5)
B1 C63 C64 C65 179.2(3)
C63 C64 C65 C66 0.7(5)
C64 C65 C66 C67 0.0(5)
C65 C66 C67 C68 0.1(5)
C66 C67 C68 C63 -1.0(5)
C64 C63 C68 C67 1.6(5)
B1 C63 C68 C67 -179.0(3)
